data_7017234
loop_
_publ_author_name
'Madhu, Vedichi'
'Das, Samar K.'

_publ_section_title
;
 Neutral coordination polymers based on a metal-mono(dithiolene) complex:
 synthesis, crystal structure and supramolecular chemistry of
 [Zn(dmit)(4,4'-bpy)](n), [Zn(dmit)(4,4'-bpe)](n) and [Zn(dmit)(bix)](n)
 (4,4'-bpy = 4,4'-bipyridine, 4,4'-bpe = trans-1,2-bis(4-pyridyl)ethene,
 bix = 1,4-bis(imidazole-1-ylmethyl)-benzene.
;
_journal_issue 48
_journal_name_full 'Dalton transactions (Cambridge, England : 2003)'
_journal_page_first 12901
_journal_page_last 12908
_journal_paper_doi 10.1039/c1dt10814j
_journal_volume 40
_journal_year 2011
_chemical_formula_sum 'C17 H14 N4 S5 Zn'
_chemical_formula_weight 499.99
_chemical_name_systematic
;
?
;
_space_group_IT_number 14
_symmetry_cell_setting monoclinic
_symmetry_space_group_name_Hall '-P 2yn'
_symmetry_space_group_name_H-M 'P 1 21/n 1'
_atom_sites_solution_hydrogens geom
_atom_sites_solution_primary direct
_atom_sites_solution_secondary difmap
_audit_creation_method SHELXL-97
_cell_angle_alpha 90.00
_cell_angle_beta 99.3920(10)
_cell_angle_gamma 90.00
_cell_formula_units_Z 4
_cell_length_a 10.0567(6)
_cell_length_b 16.1864(10)
_cell_length_c 13.0716(8)
_cell_measurement_temperature 298(2)
_cell_volume 2099.3(2)
_computing_cell_refinement 'Bruker Smart (2003)'
_computing_data_collection 'Bruker Smart (2003)'
_computing_data_reduction 'Bruker SAINT-plus (2003)'
_computing_molecular_graphics 'Diamond 2.1'
_computing_publication_material SHELXTL-97
_computing_structure_refinement 'SHELXL-97 (Sheldrick, 1997)'
_computing_structure_solution 'SHELXS-97 (Sheldrick, 1990)'
_diffrn_ambient_temperature 298(2)
_diffrn_measured_fraction_theta_full 0.955
_diffrn_measured_fraction_theta_max 0.955
_diffrn_measurement_device_type 'CCD area detector'
_diffrn_measurement_method 'phi and omega scans'
_diffrn_radiation_monochromator graphite
_diffrn_radiation_source 'fine-focus sealed tube'
_diffrn_radiation_type MoK\a
_diffrn_radiation_wavelength 0.71073
_diffrn_reflns_av_R_equivalents 0.0709
_diffrn_reflns_av_sigmaI/netI 0.0690
_diffrn_reflns_limit_h_max 13
_diffrn_reflns_limit_h_min -13
_diffrn_reflns_limit_k_max 21
_diffrn_reflns_limit_k_min -21
_diffrn_reflns_limit_l_max 17
_diffrn_reflns_limit_l_min -17
_diffrn_reflns_number 23893
_diffrn_reflns_theta_full 28.26
_diffrn_reflns_theta_max 28.26
_diffrn_reflns_theta_min 2.02
_exptl_absorpt_coefficient_mu 1.677
_exptl_absorpt_correction_T_max 0.9061
_exptl_absorpt_correction_T_min 0.7522
_exptl_absorpt_correction_type empirical
_exptl_absorpt_process_details 'SADABS (sheldrick 1997)'
_exptl_crystal_colour orange
_exptl_crystal_density_diffrn 1.582
_exptl_crystal_density_method 'not measured'
_exptl_crystal_description needle
_exptl_crystal_F_000 1016
_exptl_crystal_size_max 0.18
_exptl_crystal_size_mid 0.08
_exptl_crystal_size_min 0.06
_refine_diff_density_max 0.588
_refine_diff_density_min -0.301
_refine_diff_density_rms 0.077
_refine_ls_extinction_method none
_refine_ls_goodness_of_fit_ref 0.972
_refine_ls_hydrogen_treatment none
_refine_ls_matrix_type full
_refine_ls_number_parameters 244
_refine_ls_number_reflns 4977
_refine_ls_number_restraints 0
_refine_ls_restrained_S_all 0.972
_refine_ls_R_factor_all 0.0991
_refine_ls_R_factor_gt 0.0552
_refine_ls_shift/su_max 0.001
_refine_ls_shift/su_mean 0.000
_refine_ls_structure_factor_coef Fsqd
_refine_ls_weighting_details 'calc w=1/[\s^2^(Fo^2^)+(0.0431P)^2^+0.0000P] where P=(Fo^2^+2Fc^2^)/3'
_refine_ls_weighting_scheme calc
_refine_ls_wR_factor_gt 0.0946
_refine_ls_wR_factor_ref 0.1063
_reflns_number_gt 3165
_reflns_number_total 4977
_reflns_threshold_expression >2sigma(I)
_cod_data_source_file c1dt10814j.txt
_cod_data_source_block skd26_m
_cod_original_sg_symbol_H-M P2(1)/n
_cod_database_code 7017234

loop_
_symmetry_equiv_pos_as_xyz
'x, y, z'
'-x+1/2, y+1/2, -z+1/2'
'-x, -y, -z'
'x-1/2, -y-1/2, z-1/2'

loop_
_atom_site_label
_atom_site_type_symbol
_atom_site_fract_x
_atom_site_fract_y
_atom_site_fract_z
_atom_site_U_iso_or_equiv
_atom_site_adp_type
_atom_site_occupancy
_atom_site_symmetry_multiplicity
_atom_site_calc_flag
_atom_site_refinement_flags
Zn1 Zn 0.83824(4) 0.02742(2) 0.32522(3) 0.04144(14) Uani 1 1 d .
S3 S 1.13124(10) 0.06204(6) 0.08028(8) 0.0495(3) Uani 1 1 d .
S1 S 0.86784(10) 0.05729(6) 0.15578(7) 0.0447(2) Uani 1 1 d .
S2 S 1.06287(10) 0.01463(7) 0.39265(8) 0.0572(3) Uani 1 1 d .
S4 S 1.29323(11) 0.02751(8) 0.27468(9) 0.0684(4) Uani 1 1 d .
S5 S 1.42822(12) 0.06249(9) 0.09107(10) 0.0750(4) Uani 1 1 d .
C1 C 1.0427(4) 0.0477(2) 0.1833(3) 0.0398(9) Uani 1 1 d .
C8 C 0.3975(4) 0.3028(2) 0.3168(3) 0.0396(9) Uani 1 1 d .
C2 C 1.1197(4) 0.0305(2) 0.2748(3) 0.0456(9) Uani 1 1 d .
N3 N 0.7265(3) -0.07620(17) 0.3206(3) 0.0449(8) Uani 1 1 d .
N1 N 0.7312(3) 0.12141(17) 0.3731(2) 0.0425(7) Uani 1 1 d .
C15 C 0.3742(4) -0.2161(2) 0.1703(3) 0.0413(9) Uani 1 1 d .
C4 C 0.6653(3) 0.1751(2) 0.3094(3) 0.0459(9) Uani 1 1 d .
H4 H 0.6499 0.1688 0.2377 0.055 Uiso 1 1 calc R
N4 N 0.6077(3) -0.17922(18) 0.2453(3) 0.0476(8) Uani 1 1 d .
C12 C 0.6535(3) -0.1026(2) 0.2340(3) 0.0465(9) Uani 1 1 d .
H12 H 0.6361 -0.0721 0.1730 0.056 Uiso 1 1 calc R
N2 N 0.6228(3) 0.23944(18) 0.3578(3) 0.0481(8) Uani 1 1 d .
C7 C 0.5448(4) 0.3106(2) 0.3106(3) 0.0538(11) Uani 1 1 d .
H7A H 0.5558 0.3152 0.2385 0.065 Uiso 1 1 calc R
H7B H 0.5797 0.3607 0.3458 0.065 Uiso 1 1 calc R
C3 C 1.2920(4) 0.0514(2) 0.1466(3) 0.0550(11) Uani 1 1 d .
C13 C 0.6536(5) -0.2022(3) 0.3443(4) 0.0630(12) Uani 1 1 d .
H13 H 0.6383 -0.2524 0.3748 0.076 Uiso 1 1 calc R
C16 C 0.3204(5) -0.2502(3) 0.2499(4) 0.0799(16) Uani 1 1 d .
H16 H 0.3752 -0.2805 0.3006 0.096 Uiso 1 1 calc R
C11 C 0.7257(4) -0.1381(2) 0.3903(3) 0.0592(11) Uani 1 1 d .
H11 H 0.7682 -0.1366 0.4591 0.071 Uiso 1 1 calc R
C9 C 0.3426(4) 0.3371(3) 0.3951(3) 0.0657(13) Uani 1 1 d .
H9 H 0.3973 0.3680 0.4453 0.079 Uiso 1 1 calc R
C10 C 0.3137(5) 0.2596(3) 0.2439(4) 0.0758(15) Uani 1 1 d .
H10 H 0.3479 0.2362 0.1886 0.091 Uiso 1 1 calc R
C5 C 0.7327(5) 0.1539(3) 0.4685(3) 0.0764(14) Uani 1 1 d .
H5 H 0.7731 0.1299 0.5305 0.092 Uiso 1 1 calc R
C17 C 0.2917(4) -0.1725(3) 0.0977(3) 0.0646(12) Uani 1 1 d .
H17 H 0.3259 -0.1488 0.0426 0.078 Uiso 1 1 calc R
C6 C 0.6668(5) 0.2264(3) 0.4599(4) 0.0867(17) Uani 1 1 d .
H6 H 0.6538 0.2611 0.5140 0.104 Uiso 1 1 calc R
C14 C 0.5222(4) -0.2269(3) 0.1646(3) 0.0594(12) Uani 1 1 d .
H14A H 0.5457 -0.2849 0.1723 0.071 Uiso 1 1 calc R
H14B H 0.5390 -0.2090 0.0970 0.071 Uiso 1 1 calc R

loop_
_atom_site_aniso_label
_atom_site_aniso_U_11
_atom_site_aniso_U_22
_atom_site_aniso_U_33
_atom_site_aniso_U_23
_atom_site_aniso_U_13
_atom_site_aniso_U_12
Zn1 0.0380(2) 0.0356(2) 0.0528(3) -0.0021(2) 0.0135(2) 0.00083(19)
S3 0.0509(6) 0.0626(6) 0.0373(5) 0.0026(5) 0.0145(5) 0.0048(5)
S1 0.0406(5) 0.0506(6) 0.0423(6) 0.0020(4) 0.0052(4) 0.0055(4)
S2 0.0412(6) 0.0956(9) 0.0362(6) 0.0131(5) 0.0109(5) 0.0077(5)
S4 0.0388(6) 0.1205(10) 0.0474(7) 0.0128(7) 0.0116(5) 0.0116(6)
S5 0.0530(7) 0.1128(10) 0.0660(8) 0.0046(7) 0.0304(6) 0.0059(7)
C1 0.041(2) 0.044(2) 0.037(2) -0.0002(16) 0.0145(17) 0.0035(16)
C8 0.036(2) 0.0302(19) 0.053(2) 0.0017(17) 0.0097(18) 0.0034(15)
C2 0.037(2) 0.063(2) 0.039(2) 0.0038(19) 0.0133(18) 0.0056(19)
N3 0.0427(19) 0.0375(17) 0.055(2) -0.0006(16) 0.0101(16) -0.0018(14)
N1 0.0381(18) 0.0388(17) 0.052(2) -0.0018(15) 0.0116(15) 0.0072(14)
C15 0.039(2) 0.0316(19) 0.053(2) -0.0054(17) 0.0077(19) -0.0036(16)
C4 0.035(2) 0.050(2) 0.053(3) -0.0061(19) 0.0085(19) -0.0005(18)
N4 0.0298(17) 0.0459(19) 0.067(2) -0.0073(17) 0.0074(16) -0.0036(14)
C12 0.034(2) 0.044(2) 0.062(3) 0.007(2) 0.010(2) 0.0037(17)
N2 0.0397(19) 0.0435(18) 0.063(2) 0.0052(16) 0.0155(17) 0.0118(15)
C7 0.045(2) 0.040(2) 0.079(3) 0.009(2) 0.017(2) 0.0077(18)
C3 0.053(3) 0.071(3) 0.046(2) -0.003(2) 0.020(2) 0.005(2)
C13 0.067(3) 0.053(3) 0.071(3) 0.010(2) 0.014(3) -0.010(2)
C16 0.049(3) 0.090(4) 0.097(4) 0.051(3) 0.001(3) 0.003(3)
C11 0.067(3) 0.055(3) 0.056(3) 0.001(2) 0.012(2) -0.011(2)
C9 0.043(3) 0.078(3) 0.074(3) -0.033(3) 0.003(2) -0.005(2)
C10 0.049(3) 0.106(4) 0.075(3) -0.038(3) 0.017(3) 0.014(3)
C5 0.107(4) 0.072(3) 0.050(3) 0.005(2) 0.014(3) 0.042(3)
C17 0.046(3) 0.095(3) 0.054(3) 0.023(2) 0.013(2) -0.008(2)
C6 0.128(5) 0.079(3) 0.055(3) -0.005(3) 0.019(3) 0.052(3)
C14 0.039(2) 0.060(3) 0.078(3) -0.022(2) 0.006(2) 0.001(2)

loop_
_atom_type_symbol
_atom_type_description
_atom_type_scat_dispersion_real
_atom_type_scat_dispersion_imag
_atom_type_scat_source
C C 0.0033 0.0016 'International Tables Vol C Tables 4.2.6.8 and 6.1.1.4'
H H 0.0000 0.0000 'International Tables Vol C Tables 4.2.6.8 and 6.1.1.4'
N N 0.0061 0.0033 'International Tables Vol C Tables 4.2.6.8 and 6.1.1.4'
S S 0.1246 0.1234 'International Tables Vol C Tables 4.2.6.8 and 6.1.1.4'
Zn Zn 0.2839 1.4301 'International Tables Vol C Tables 4.2.6.8 and 6.1.1.4'

loop_
_geom_angle_atom_site_label_1
_geom_angle_atom_site_label_2
_geom_angle_atom_site_label_3
_geom_angle
_geom_angle_site_symmetry_3
N3 Zn1 N1 108.28(12) .
N3 Zn1 S2 116.45(9) .
N1 Zn1 S2 119.28(9) .
N3 Zn1 S1 107.51(10) .
N1 Zn1 S1 107.17(9) .
S2 Zn1 S1 96.50(4) .
C3 S3 C1 98.86(18) .
C1 S1 Zn1 93.81(12) .
C2 S2 Zn1 95.21(13) .
C3 S4 C2 98.41(19) .
C2 C1 S1 128.1(3) .
C2 C1 S3 114.9(3) .
S1 C1 S3 116.9(2) .
C10 C8 C9 117.2(4) .
C10 C8 C7 120.7(4) .
C9 C8 C7 122.1(4) .
C1 C2 S4 115.9(3) .
C1 C2 S2 126.3(3) .
S4 C2 S2 117.8(2) .
C12 N3 C11 106.0(3) .
C12 N3 Zn1 121.8(3) .
C11 N3 Zn1 131.3(3) .
C4 N1 C5 104.9(3) .
C4 N1 Zn1 122.9(3) .
C5 N1 Zn1 130.8(3) .
C17 C15 C16 118.1(4) .
C17 C15 C14 121.4(4) .
C16 C15 C14 120.5(4) .
N1 C4 N2 112.8(3) .
C12 N4 C13 106.8(3) .
C12 N4 C14 125.4(4) .
C13 N4 C14 127.8(3) .
N3 C12 N4 111.1(3) .
C4 N2 C6 105.6(3) .
C4 N2 C7 127.4(4) .
C6 N2 C7 127.0(3) .
N2 C7 C8 112.0(3) .
S5 C3 S3 123.0(2) .
S5 C3 S4 125.1(3) .
S3 C3 S4 111.9(2) .
C11 C13 N4 106.9(4) .
C15 C16 C10 120.9(4) 2_545
C13 C11 N3 109.3(4) .
C8 C9 C17 121.9(4) 2
C8 C10 C16 121.4(4) 2
C6 C5 N1 109.4(4) .
C15 C17 C9 120.4(4) 2_545
C5 C6 N2 107.3(4) .
N4 C14 C15 111.7(3) .

loop_
_geom_bond_atom_site_label_1
_geom_bond_atom_site_label_2
_geom_bond_distance
_geom_bond_site_symmetry_2
Zn1 N3 2.014(3) .
Zn1 N1 2.021(3) .
Zn1 S2 2.2963(11) .
Zn1 S1 2.3329(11) .
S3 C3 1.714(4) .
S3 C1 1.747(3) .
S1 C1 1.743(4) .
S2 C2 1.748(4) .
S4 C3 1.716(4) .
S4 C2 1.746(4) .
S5 C3 1.662(4) .
C1 C2 1.343(5) .
C8 C10 1.358(5) .
C8 C9 1.358(5) .
C8 C7 1.501(5) .
N3 C12 1.316(4) .
N3 C11 1.355(5) .
N1 C4 1.307(4) .
N1 C5 1.351(5) .
C15 C17 1.353(5) .
C15 C16 1.366(5) .
C15 C14 1.513(5) .
C4 N2 1.325(4) .
N4 C12 1.340(4) .
N4 C13 1.354(5) .
N4 C14 1.466(4) .
N2 C6 1.353(5) .
N2 C7 1.471(4) .
C13 C11 1.350(5) .
C16 C10 1.373(6) 2_545
C9 C17 1.378(5) 2
C10 C16 1.373(6) 2
C5 C6 1.343(5) .
C17 C9 1.378(5) 2_545
